data_4064559
loop_
_publ_author_name
'Chuchuryukin, Alexey V.'
'Huang, Rubin'
'Lutz, Martin'
'Chadwick, John C.'
'Spek, Anthony L.'
'van Koten, Gerard'

_publ_section_title
;
 NCN-Pincer Metal Complexes (Ti, Cr, V, Zr, Hf, and Nb) of the Phebox
 Ligand (S,S)-2,6-Bis(4&#x2032;-isopropyl-2&#x2032;-oxazolinyl)phenyl
;
_journal_issue 10
_journal_name_full Organometallics
_journal_page_first 2819
_journal_paper_doi 10.1021/om200170b
_journal_volume 30
_journal_year 2011
_chemical_absolute_configuration ad
_chemical_formula_moiety 'C72 H74 Au2 N4 O4 P2, 3(C H4 O)'
_chemical_formula_sum 'C75 H86 Au2 N4 O7 P2'
_chemical_formula_weight 1611.35
_chemical_name_systematic
; 
 ? 
;
_space_group_IT_number 1
_symmetry_cell_setting triclinic
_symmetry_space_group_name_Hall 'P 1'
_symmetry_space_group_name_H-M 'P 1'
_atom_sites_solution_hydrogens geom
_atom_sites_solution_primary heavy
_atom_sites_solution_secondary difmap
_audit_creation_method SHELXL-97
_cell_angle_alpha 102.595(2)
_cell_angle_beta 102.201(3)
_cell_angle_gamma 104.249(2)
_cell_formula_units_Z 1
_cell_length_a 10.8549(8)
_cell_length_b 12.8777(13)
_cell_length_c 13.7661(8)
_cell_measurement_reflns_used 246
_cell_measurement_temperature 150(2)
_cell_measurement_theta_max 23.50
_cell_measurement_theta_min 3.89
_cell_volume 1747.3(2)
_computing_cell_refinement Dirax
_computing_data_collection 'Nonius COLLECT'
_computing_data_reduction 'EvalCCD, Sadabs'
_computing_structure_refinement 'SHELXL-97 (Sheldrick, 1997)'
_computing_structure_solution 'DIRDIF-99 (Beurskens et al., 1999)'
_diffrn_ambient_temperature 150(2)
_diffrn_measured_fraction_theta_full 0.997
_diffrn_measured_fraction_theta_max 0.997
_diffrn_measurement_device_type 'Nonius KappaCCD'
_diffrn_radiation_monochromator graphite
_diffrn_radiation_source 'rotating anode'
_diffrn_radiation_type MoK\a
_diffrn_radiation_wavelength 0.71073
_diffrn_reflns_av_R_equivalents 0.0180
_diffrn_reflns_av_sigmaI/netI 0.0233
_diffrn_reflns_limit_h_max 14
_diffrn_reflns_limit_h_min -14
_diffrn_reflns_limit_k_max 16
_diffrn_reflns_limit_k_min -16
_diffrn_reflns_limit_l_max 17
_diffrn_reflns_limit_l_min -17
_diffrn_reflns_number 42926
_diffrn_reflns_theta_full 27.50
_diffrn_reflns_theta_max 27.50
_diffrn_reflns_theta_min 1.58
_exptl_absorpt_coefficient_mu 4.295
_exptl_absorpt_correction_T_max 0.52
_exptl_absorpt_correction_T_min 0.29
_exptl_absorpt_correction_type multi-scan
_exptl_absorpt_process_details Sadabs
_exptl_crystal_colour yellowish
_exptl_crystal_density_diffrn 1.531
_exptl_crystal_density_method 'not measured'
_exptl_crystal_description needle
_exptl_crystal_F_000 808
_exptl_crystal_size_max 0.48
_exptl_crystal_size_mid 0.30
_exptl_crystal_size_min 0.15
_refine_diff_density_max 1.262
_refine_diff_density_min -0.449
_refine_diff_density_rms 0.066
_refine_ls_abs_structure_details 'Flack H D (1983), Acta Cryst. A39, 876-881'
_refine_ls_abs_structure_Flack -0.020(3)
_refine_ls_extinction_method none
_refine_ls_goodness_of_fit_ref 1.033
_refine_ls_hydrogen_treatment constr
_refine_ls_matrix_type full
_refine_ls_number_parameters 821
_refine_ls_number_reflns 15789
_refine_ls_number_restraints 95
_refine_ls_restrained_S_all 1.038
_refine_ls_R_factor_all 0.0246
_refine_ls_R_factor_gt 0.0211
_refine_ls_shift/su_max 0.003
_refine_ls_shift/su_mean 0.000
_refine_ls_structure_factor_coef Fsqd
_refine_ls_weighting_details 'calc w=1/[\s^2^(Fo^2^)+(0.0272P)^2^+1.3438P] where P=(Fo^2^+2Fc^2^)/3'
_refine_ls_weighting_scheme calc
_refine_ls_wR_factor_gt 0.0487
_refine_ls_wR_factor_ref 0.0499
_reflns_number_gt 14859
_reflns_number_total 15789
_reflns_threshold_expression I>2\s(I)
_cod_data_source_file om200170b_si_001.cif
_cod_data_source_block s3376a
_cod_database_code 4064559

loop_
_symmetry_equiv_pos_as_xyz
'x, y, z'

loop_
_atom_site_label
_atom_site_type_symbol
_atom_site_fract_x
_atom_site_fract_y
_atom_site_fract_z
_atom_site_U_iso_or_equiv
_atom_site_adp_type
_atom_site_occupancy
_atom_site_symmetry_multiplicity
_atom_site_calc_flag
_atom_site_refinement_flags
Au1 Au -0.427148(9) 0.273286(8) 0.288554(8) 0.02097(4) Uani 1 1 d .
Au2 Au 0.765889(9) 0.355422(8) 0.761858(8) 0.02091(4) Uani 1 1 d .
P1 P -0.28503(10) 0.17194(9) 0.27317(8) 0.02091(19) Uani 1 1 d .
P2 P 0.68186(10) 0.49817(9) 0.80999(8) 0.02002(19) Uani 1 1 d .
O11 O -0.3103(3) 0.6452(3) 0.4725(3) 0.0579(10) Uani 1 1 d .
O12 O -0.8559(3) 0.2090(3) 0.1056(3) 0.0443(9) Uani 1 1 d .
O21 O 0.5938(3) 0.1905(3) 0.5415(2) 0.0370(7) Uani 1 1 d .
O22 O 1.1595(3) 0.3024(3) 0.9060(2) 0.0377(7) Uani 1 1 d .
N11 N -0.2653(4) 0.4860(4) 0.4297(4) 0.0601(15) Uani 1 1 d .
N12 N -0.7366(3) 0.1348(3) 0.2095(3) 0.0381(8) Uani 1 1 d .
N21 N 0.5116(4) 0.0343(3) 0.5866(3) 0.0353(8) Uani 1 1 d .
N22 N 1.0612(4) 0.4229(4) 0.8509(3) 0.0296(9) Uani 1 1 d .
C11 C -0.5456(4) 0.3758(4) 0.3005(3) 0.0236(9) Uani 1 1 d .
C12 C -0.4925(4) 0.4885(3) 0.3595(3) 0.0243(7) Uani 1 1 d .
C13 C -0.5705(5) 0.5601(4) 0.3667(3) 0.0314(10) Uani 1 1 d .
H13 H -0.5315 0.6353 0.4088 0.038 Uiso 1 1 calc R
C14 C -0.7036(5) 0.5230(4) 0.3132(4) 0.0372(11) Uani 1 1 d .
H14 H -0.7557 0.5724 0.3174 0.045 Uiso 1 1 calc R
C15 C -0.7589(4) 0.4135(4) 0.2541(3) 0.0340(9) Uani 1 1 d .
H15 H -0.8500 0.3872 0.2165 0.041 Uiso 1 1 calc R
C16 C -0.6821(4) 0.3394(4) 0.2485(3) 0.0232(9) Uani 1 1 d .
C17 C -0.3509(4) 0.5348(3) 0.4188(3) 0.0269(9) Uani 1 1 d .
C18 C -0.1389(4) 0.5662(4) 0.4967(4) 0.0418(11) Uani 1 1 d D
H18 H -0.1143 0.5411 0.5599 0.050 Uiso 1 1 calc R
C19 C -0.1753(5) 0.6725(4) 0.5297(4) 0.0442(11) Uani 1 1 d .
H19A H -0.1652 0.6939 0.6052 0.053 Uiso 1 1 calc R
H19B H -0.1189 0.7349 0.5126 0.053 Uiso 1 1 calc R
C21 C 0.8337(4) 0.2226(4) 0.7169(3) 0.0243(9) Uani 1 1 d .
C22 C 0.7516(4) 0.1224(3) 0.6425(3) 0.0264(8) Uani 1 1 d .
C23 C 0.7920(4) 0.0273(3) 0.6164(3) 0.0353(9) Uani 1 1 d .
H23 H 0.7336 -0.0382 0.5649 0.042 Uiso 1 1 calc R
C24 C 0.9173(5) 0.0295(4) 0.6661(4) 0.0386(11) Uani 1 1 d .
H24 H 0.9452 -0.0349 0.6492 0.046 Uiso 1 1 calc R
C25 C 1.0027(5) 0.1254(4) 0.7404(4) 0.0333(10) Uani 1 1 d .
H25 H 1.0889 0.1267 0.7749 0.040 Uiso 1 1 calc R
C26 C 0.9614(4) 0.2211(3) 0.7650(3) 0.0249(8) Uani 1 1 d .
C27 C 0.6139(4) 0.1130(4) 0.5903(3) 0.0272(9) Uani 1 1 d .
C28 C 0.3945(4) 0.0547(4) 0.5274(3) 0.0382(9) Uani 1 1 d D
H28 H 0.3522 -0.0071 0.4613 0.046 Uiso 1 1 calc R
C29 C 0.4521(4) 0.1640(4) 0.5023(4) 0.0448(11) Uani 1 1 d .
H29A H 0.4259 0.1536 0.4266 0.054 Uiso 1 1 calc R
H29B H 0.4210 0.2243 0.5369 0.054 Uiso 1 1 calc R
C31 C -0.1223(3) 0.2402(3) 0.3643(3) 0.0214(7) Uani 1 1 d .
C32 C -0.0061(4) 0.2380(4) 0.3366(3) 0.0276(8) Uani 1 1 d .
H32 H -0.0101 0.2034 0.2671 0.033 Uiso 1 1 calc R
C33 C 0.1156(4) 0.2866(4) 0.4116(3) 0.0295(8) Uani 1 1 d .
H33 H 0.1941 0.2841 0.3924 0.035 Uiso 1 1 calc R
C34 C 0.1255(3) 0.3388(3) 0.5140(3) 0.0227(7) Uani 1 1 d .
C35 C 0.0082(4) 0.3381(3) 0.5415(3) 0.0276(8) Uani 1 1 d .
H35 H 0.0123 0.3712 0.6113 0.033 Uiso 1 1 calc R
C36 C -0.1141(3) 0.2893(3) 0.4673(3) 0.0267(8) Uani 1 1 d .
H36 H -0.1928 0.2895 0.4870 0.032 Uiso 1 1 calc R
C37 C -0.2614(4) 0.1447(3) 0.1437(3) 0.0241(8) Uani 1 1 d .
C38 C -0.2038(4) 0.2343(3) 0.1093(3) 0.0317(8) Uani 1 1 d .
H38 H -0.1706 0.3080 0.1552 0.038 Uiso 1 1 calc R
C39 C -0.1950(5) 0.2159(4) 0.0078(4) 0.0376(10) Uani 1 1 d .
H39 H -0.1537 0.2766 -0.0149 0.045 Uiso 1 1 calc R
C41 C 0.5153(3) 0.4714(3) 0.7289(3) 0.0213(7) Uani 1 1 d .
C42 C 0.4947(4) 0.4718(4) 0.6267(3) 0.0386(10) Uani 1 1 d .
H42 H 0.5683 0.4997 0.6025 0.046 Uiso 1 1 calc R
C43 C 0.3687(4) 0.4324(4) 0.5590(3) 0.0378(10) Uani 1 1 d .
H43 H 0.3574 0.4342 0.4891 0.045 Uiso 1 1 calc R
C44 C 0.2586(3) 0.3904(3) 0.5906(3) 0.0224(7) Uani 1 1 d .
C45 C 0.2793(4) 0.3938(5) 0.6931(3) 0.0414(12) Uani 1 1 d .
H45 H 0.2053 0.3684 0.7177 0.050 Uiso 1 1 calc R
C46 C 0.4050(4) 0.4333(5) 0.7620(3) 0.0428(12) Uani 1 1 d .
H46 H 0.4156 0.4342 0.8325 0.051 Uiso 1 1 calc R
C47 C 0.6620(4) 0.5220(3) 0.9404(3) 0.0231(7) Uani 1 1 d .
C48 C 0.6404(4) 0.4327(4) 0.9821(3) 0.0352(9) Uani 1 1 d .
H48 H 0.6422 0.3621 0.9445 0.042 Uiso 1 1 calc R
C49 C 0.6161(5) 0.4455(5) 1.0789(4) 0.0449(12) Uani 1 1 d .
H49 H 0.6013 0.3836 1.1066 0.054 Uiso 1 1 calc R
C110 C -0.0283(5) 0.5688(5) 0.4446(3) 0.0519(12) Uani 1 1 d D
H110 H -0.0267 0.4903 0.4192 0.062 Uiso 1 1 calc R
C111 C -0.0535(6) 0.6137(7) 0.3523(5) 0.090(2) Uani 1 1 d D
H11A H -0.0549 0.6908 0.3754 0.135 Uiso 1 1 calc R
H11B H -0.1390 0.5674 0.3032 0.135 Uiso 1 1 calc R
H11C H 0.0170 0.6119 0.3183 0.135 Uiso 1 1 calc R
C112 C 0.1054(4) 0.6370(6) 0.5208(5) 0.0757(19) Uani 1 1 d D
H11D H 0.1745 0.6083 0.5003 0.114 Uiso 1 1 calc R
H11E H 0.1043 0.6314 0.5905 0.114 Uiso 1 1 calc R
H11F H 0.1236 0.7154 0.5208 0.114 Uiso 1 1 calc R
C113 C -0.7543(4) 0.2217(4) 0.1891(4) 0.0267(10) Uani 1 1 d .
C114 C -0.8393(4) 0.0375(3) 0.1284(3) 0.0378(9) Uani 1 1 d D
H114 H -0.7949 -0.0078 0.0874 0.045 Uiso 1 1 calc R
C115 C -0.9167(5) 0.0903(4) 0.0591(4) 0.0469(11) Uani 1 1 d .
H11G H -0.9097 0.0679 -0.0125 0.056 Uiso 1 1 calc R
H11H H -1.0113 0.0681 0.0575 0.056 Uiso 1 1 calc R
C116 C -0.9256(5) -0.0364(4) 0.1772(3) 0.0508(12) Uani 1 1 d D
H116 H -0.9727 0.0086 0.2154 0.061 Uiso 1 1 calc R
C117 C -0.8420(7) -0.0779(6) 0.2522(6) 0.118(4) Uani 1 1 d DU
H11I H -0.8949 -0.1106 0.2939 0.177 Uiso 1 1 calc R
H11J H -0.7657 -0.0154 0.2979 0.177 Uiso 1 1 calc R
H11K H -0.8109 -0.1349 0.2137 0.177 Uiso 1 1 calc R
C118 C -1.0278(6) -0.1364(5) 0.0943(4) 0.0692(17) Uani 1 1 d DU
H11L H -0.9827 -0.1841 0.0599 0.104 Uiso 1 1 calc R
H11M H -1.0800 -0.1102 0.0430 0.104 Uiso 1 1 calc R
H11N H -1.0866 -0.1792 0.1264 0.104 Uiso 1 1 calc R
C210 C 0.2924(5) 0.0624(4) 0.5882(4) 0.0581(14) Uani 1 1 d D
H210 H 0.2274 0.0956 0.5538 0.070 Uiso 1 1 calc R
C211 C 0.2200(7) -0.0502(5) 0.5939(7) 0.111(3) Uani 1 1 d DU
H21A H 0.2805 -0.0953 0.5993 0.167 Uiso 1 1 calc R
H21B H 0.1457 -0.0876 0.5311 0.167 Uiso 1 1 calc R
H21C H 0.1863 -0.0415 0.6549 0.167 Uiso 1 1 calc R
C212 C 0.3653(7) 0.1385(6) 0.6987(5) 0.101(3) Uani 1 1 d DU
H21D H 0.3013 0.1617 0.7322 0.152 Uiso 1 1 calc R
H21E H 0.4306 0.2046 0.6958 0.152 Uiso 1 1 calc R
H21F H 0.4104 0.0976 0.7388 0.152 Uiso 1 1 calc R
C213 C 1.0584(4) 0.3211(4) 0.8423(3) 0.0241(9) Uani 1 1 d .
C214 C 1.1807(4) 0.4935(3) 0.9352(3) 0.0311(8) Uani 1 1 d D
H214 H 1.2464 0.5320 0.9033 0.037 Uiso 1 1 calc R
C215 C 1.2344(4) 0.4087(4) 0.9785(4) 0.0359(10) Uani 1 1 d .
H21G H 1.3299 0.4240 0.9838 0.043 Uiso 1 1 calc R
H21H H 1.2218 0.4113 1.0480 0.043 Uiso 1 1 calc R
C216 C 1.1519(4) 0.5826(3) 1.0114(3) 0.0397(10) Uani 1 1 d D
H216 H 1.1228 0.6338 0.9729 0.048 Uiso 1 1 calc R
C217 C 1.0417(4) 0.5349(5) 1.0549(4) 0.0541(13) Uani 1 1 d D
H21I H 0.9620 0.4915 0.9979 0.081 Uiso 1 1 calc R
H21J H 1.0230 0.5959 1.0998 0.081 Uiso 1 1 calc R
H21K H 1.0683 0.4861 1.0953 0.081 Uiso 1 1 calc R
C218 C 1.2776(5) 0.6520(4) 1.0973(4) 0.0577(14) Uani 1 1 d D
H21L H 1.2572 0.7076 1.1472 0.087 Uiso 1 1 calc R
H21M H 1.3433 0.6901 1.0673 0.087 Uiso 1 1 calc R
H21N H 1.3132 0.6030 1.1328 0.087 Uiso 1 1 calc R
C310 C -0.2455(5) 0.1109(5) -0.0590(4) 0.0402(13) Uani 1 1 d .
H310 H -0.2398 0.0992 -0.1283 0.048 Uiso 1 1 calc R
C311 C -0.3033(6) 0.0235(5) -0.0286(4) 0.0417(13) Uani 1 1 d .
H311 H -0.3387 -0.0490 -0.0767 0.050 Uiso 1 1 calc R
C312 C -0.3118(5) 0.0384(4) 0.0740(4) 0.0330(11) Uani 1 1 d .
H312 H -0.3518 -0.0238 0.0954 0.040 Uiso 1 1 calc R
C313 C -0.3294(4) 0.0356(3) 0.2958(3) 0.0262(7) Uani 1 1 d .
C314 C -0.2337(5) -0.0181(4) 0.3181(3) 0.0386(9) Uani 1 1 d .
H314 H -0.1443 0.0169 0.3216 0.046 Uiso 1 1 calc R
C315 C -0.2690(6) -0.1217(4) 0.3350(4) 0.0498(12) Uani 1 1 d .
H315 H -0.2039 -0.1581 0.3490 0.060 Uiso 1 1 calc R
C316 C -0.3948(6) -0.1718(4) 0.3319(4) 0.0554(14) Uani 1 1 d .
H316 H -0.4176 -0.2432 0.3436 0.067 Uiso 1 1 calc R
C317 C -0.4916(6) -0.1199(4) 0.3117(4) 0.0539(13) Uani 1 1 d .
H317 H -0.5797 -0.1550 0.3113 0.065 Uiso 1 1 calc R
C318 C -0.4588(4) -0.0159(4) 0.2921(4) 0.0387(10) Uani 1 1 d .
H318 H -0.5250 0.0190 0.2763 0.046 Uiso 1 1 calc R
C410 C 0.6134(6) 0.5458(6) 1.1335(4) 0.0451(15) Uani 1 1 d .
H410 H 0.5954 0.5542 1.1989 0.054 Uiso 1 1 calc R
C411 C 0.6375(6) 0.6375(5) 1.0923(4) 0.0475(15) Uani 1 1 d .
H411 H 0.6378 0.7084 1.1309 0.057 Uiso 1 1 calc R
C412 C 0.6604(5) 0.6252(4) 0.9974(4) 0.0375(12) Uani 1 1 d .
H412 H 0.6754 0.6873 0.9699 0.045 Uiso 1 1 calc R
C413 C 0.7815(4) 0.6310(3) 0.8037(3) 0.0236(7) Uani 1 1 d .
C414 C 0.9152(3) 0.6440(3) 0.8108(3) 0.0289(8) Uani 1 1 d .
H414 H 0.9491 0.5831 0.8137 0.035 Uiso 1 1 calc R
C415 C 0.9978(4) 0.7463(4) 0.8138(3) 0.0373(9) Uani 1 1 d .
H415 H 1.0887 0.7550 0.8191 0.045 Uiso 1 1 calc R
C416 C 0.9504(4) 0.8357(4) 0.8089(3) 0.0357(9) Uani 1 1 d .
H416 H 1.0088 0.9061 0.8136 0.043 Uiso 1 1 calc R
C417 C 0.8163(4) 0.8218(3) 0.7972(3) 0.0342(9) Uani 1 1 d .
H417 H 0.7820 0.8817 0.7902 0.041 Uiso 1 1 calc R
C418 C 0.7326(4) 0.7205(3) 0.7958(3) 0.0268(7) Uani 1 1 d .
H418 H 0.6415 0.7119 0.7893 0.032 Uiso 1 1 calc R
O51 O 0.5163(3) 0.8747(3) 0.6917(2) 0.0411(7) Uani 1 1 d .
H51 H 0.5105 0.9302 0.6704 0.062 Uiso 1 1 calc R
C51 C 0.4902(5) 0.7810(4) 0.6061(4) 0.0487(11) Uani 1 1 d .
H51A H 0.5735 0.7765 0.5914 0.073 Uiso 1 1 calc R
H51B H 0.4312 0.7886 0.5453 0.073 Uiso 1 1 calc R
H51C H 0.4477 0.7129 0.6223 0.073 Uiso 1 1 calc R
O61 O 0.3520(4) 0.8464(3) 0.8145(3) 0.0620(10) Uani 1 1 d .
H61 H 0.4044 0.8593 0.7785 0.093 Uiso 1 1 calc R
C61 C 0.3746(7) 0.7638(8) 0.8591(8) 0.108(3) Uani 1 1 d .
H61A H 0.4693 0.7713 0.8760 0.162 Uiso 1 1 calc R
H61B H 0.3244 0.6902 0.8103 0.162 Uiso 1 1 calc R
H61C H 0.3462 0.7715 0.9226 0.162 Uiso 1 1 calc R
O71 O 0.2655(4) 0.0264(4) 0.8957(4) 0.0704(12) Uani 1 1 d .
H71 H 0.2891 -0.0316 0.8864 0.106 Uiso 1 1 calc R
C71 C 0.3763(6) 0.1204(6) 0.9596(6) 0.083(2) Uani 1 1 d .
H71A H 0.3473 0.1869 0.9751 0.125 Uiso 1 1 calc R
H71B H 0.4442 0.1333 0.9228 0.125 Uiso 1 1 calc R
H71C H 0.4133 0.1051 1.0244 0.125 Uiso 1 1 calc R

loop_
_atom_site_aniso_label
_atom_site_aniso_U_11
_atom_site_aniso_U_22
_atom_site_aniso_U_33
_atom_site_aniso_U_23
_atom_site_aniso_U_13
_atom_site_aniso_U_12
Au1 0.01888(8) 0.02286(10) 0.02124(9) 0.00519(7) 0.00611(7) 0.00709(7)
Au2 0.01874(8) 0.02182(10) 0.02212(9) 0.00618(7) 0.00518(7) 0.00667(7)
P1 0.0185(5) 0.0191(5) 0.0223(5) 0.0031(4) 0.0048(4) 0.0040(4)
P2 0.0186(5) 0.0218(5) 0.0198(5) 0.0058(4) 0.0049(4) 0.0070(4)
O11 0.0485(19) 0.0327(18) 0.065(2) -0.0167(16) -0.0131(17) 0.0153(15)
O12 0.041(2) 0.048(2) 0.0335(18) 0.0124(15) -0.0056(15) 0.0082(16)
O21 0.0305(14) 0.0417(17) 0.0380(16) 0.0186(14) 0.0067(12) 0.0056(12)
O22 0.0352(15) 0.0420(17) 0.0358(15) 0.0105(13) -0.0002(12) 0.0210(13)
N11 0.026(2) 0.038(3) 0.093(4) -0.012(2) 0.005(2) 0.0069(18)
N12 0.0306(18) 0.028(2) 0.044(2) 0.0066(16) -0.0038(15) 0.0043(15)
N21 0.0320(19) 0.031(2) 0.037(2) 0.0093(16) 0.0040(16) 0.0042(15)
N22 0.025(2) 0.031(2) 0.0269(18) 0.0073(16) -0.0003(15) 0.0059(16)
C11 0.024(2) 0.035(2) 0.026(2) 0.0198(19) 0.0156(17) 0.0156(19)
C12 0.031(2) 0.027(2) 0.0215(17) 0.0128(15) 0.0138(16) 0.0100(16)
C13 0.047(3) 0.027(2) 0.032(2) 0.0138(19) 0.022(2) 0.018(2)
C14 0.048(3) 0.038(3) 0.041(2) 0.019(2) 0.019(2) 0.028(2)
C15 0.032(2) 0.047(3) 0.035(2) 0.0193(19) 0.0148(17) 0.0224(19)
C16 0.020(2) 0.033(3) 0.021(2) 0.0126(19) 0.0089(17) 0.0114(19)
C17 0.035(2) 0.027(2) 0.0239(19) 0.0087(16) 0.0170(19) 0.0096(19)
C18 0.030(2) 0.039(3) 0.041(3) 0.000(2) 0.004(2) 0.001(2)
C19 0.042(2) 0.035(2) 0.039(2) -0.0046(19) 0.002(2) 0.004(2)
C21 0.028(2) 0.028(2) 0.023(2) 0.0136(17) 0.0122(17) 0.0105(18)
C22 0.028(2) 0.027(2) 0.029(2) 0.0098(17) 0.0150(19) 0.0098(18)
C23 0.036(2) 0.027(2) 0.043(2) 0.0039(17) 0.0193(19) 0.0073(17)
C24 0.043(2) 0.030(3) 0.053(3) 0.011(2) 0.025(2) 0.020(2)
C25 0.030(2) 0.034(3) 0.045(3) 0.016(2) 0.015(2) 0.017(2)
C26 0.0267(19) 0.026(2) 0.0259(18) 0.0117(16) 0.0138(16) 0.0058(17)
C27 0.035(2) 0.028(2) 0.0200(18) 0.0073(16) 0.0122(17) 0.0077(18)
C28 0.031(2) 0.038(2) 0.038(2) 0.0076(19) 0.0060(19) 0.0037(19)
C29 0.030(2) 0.054(3) 0.044(3) 0.016(2) 0.0002(19) 0.007(2)
C31 0.0171(15) 0.0222(19) 0.0248(17) 0.0076(15) 0.0035(13) 0.0068(14)
C32 0.022(2) 0.038(2) 0.0199(19) 0.0033(17) 0.0052(17) 0.0078(18)
C33 0.0208(18) 0.042(2) 0.027(2) 0.0082(18) 0.0103(16) 0.0103(17)
C34 0.0161(15) 0.0289(19) 0.0238(16) 0.0109(15) 0.0056(13) 0.0052(14)
C35 0.0237(17) 0.035(2) 0.0217(17) 0.0056(15) 0.0065(14) 0.0072(16)
C36 0.0184(16) 0.033(2) 0.0268(18) 0.0043(15) 0.0075(14) 0.0071(14)
C37 0.0203(18) 0.026(2) 0.0246(19) 0.0046(16) 0.0043(15) 0.0078(16)
C38 0.037(2) 0.025(2) 0.033(2) 0.0082(16) 0.0097(18) 0.0110(17)
C39 0.040(2) 0.044(3) 0.040(2) 0.022(2) 0.019(2) 0.018(2)
C41 0.0173(15) 0.0238(19) 0.0217(16) 0.0068(14) 0.0030(13) 0.0060(14)
C42 0.0180(17) 0.063(3) 0.031(2) 0.026(2) 0.0055(15) -0.0044(18)
C43 0.0218(18) 0.062(3) 0.0267(19) 0.027(2) 0.0019(15) 0.0003(18)
C44 0.0175(15) 0.0278(19) 0.0225(17) 0.0082(15) 0.0049(13) 0.0077(14)
C45 0.016(2) 0.079(4) 0.025(2) 0.015(2) 0.0079(18) 0.004(2)
C46 0.024(2) 0.080(4) 0.020(2) 0.012(2) 0.0066(17) 0.010(2)
C47 0.0195(18) 0.030(2) 0.0198(18) 0.0104(16) 0.0044(15) 0.0053(16)
C48 0.033(2) 0.045(3) 0.037(2) 0.0213(19) 0.0129(18) 0.0178(19)
C49 0.041(3) 0.068(4) 0.043(3) 0.037(3) 0.019(2) 0.021(3)
C110 0.045(3) 0.056(3) 0.048(3) 0.006(2) 0.007(2) 0.017(2)
C111 0.058(4) 0.147(7) 0.090(5) 0.070(5) 0.027(4) 0.037(4)
C112 0.041(3) 0.074(4) 0.085(4) 0.003(4) 0.008(3) -0.006(3)
C113 0.021(2) 0.040(3) 0.023(2) 0.0119(18) 0.0098(17) 0.0107(18)
C114 0.031(2) 0.035(2) 0.037(2) 0.0021(18) 0.0038(17) 0.0029(18)
C115 0.037(2) 0.051(3) 0.035(2) 0.008(2) -0.005(2) -0.001(2)
C116 0.051(3) 0.046(3) 0.037(2) 0.006(2) 0.002(2) -0.003(2)
C117 0.110(6) 0.081(5) 0.103(6) 0.052(5) -0.045(5) -0.033(4)
C118 0.066(4) 0.059(4) 0.051(3) 0.009(3) 0.000(3) -0.018(3)
C210 0.037(3) 0.060(4) 0.086(4) 0.031(3) 0.025(3) 0.015(3)
C211 0.087(5) 0.089(6) 0.178(9) 0.070(6) 0.063(6) 0.012(4)
C212 0.099(5) 0.112(6) 0.107(6) 0.011(5) 0.071(5) 0.040(5)
C213 0.0195(19) 0.032(3) 0.022(2) 0.0104(18) 0.0067(16) 0.0077(17)
C214 0.0239(19) 0.036(2) 0.0274(19) 0.0094(17) 0.0013(16) 0.0042(17)
C215 0.029(2) 0.046(3) 0.031(2) 0.010(2) 0.0028(18) 0.014(2)
C216 0.045(2) 0.037(2) 0.029(2) 0.0041(18) -0.0028(18) 0.013(2)
C217 0.051(3) 0.078(4) 0.037(2) 0.010(2) 0.012(2) 0.031(3)
C218 0.062(3) 0.048(3) 0.040(3) 0.001(2) -0.010(2) 0.009(3)
C310 0.039(3) 0.061(4) 0.027(2) 0.016(2) 0.015(2) 0.018(3)
C311 0.048(3) 0.038(3) 0.030(2) -0.003(2) 0.010(2) 0.009(2)
C312 0.041(3) 0.028(3) 0.029(2) 0.007(2) 0.016(2) 0.006(2)
C313 0.0302(19) 0.0192(18) 0.0223(17) 0.0011(14) 0.0066(15) 0.0002(15)
C314 0.042(2) 0.033(2) 0.046(2) 0.0169(19) 0.0129(19) 0.0148(19)
C315 0.076(4) 0.034(3) 0.049(3) 0.019(2) 0.020(3) 0.024(2)
C316 0.092(4) 0.024(2) 0.044(3) 0.010(2) 0.027(3) 0.001(3)
C317 0.061(3) 0.035(3) 0.052(3) 0.007(2) 0.020(3) -0.009(2)
C318 0.036(2) 0.029(2) 0.037(2) -0.0017(19) 0.008(2) -0.0039(18)
C410 0.040(3) 0.076(4) 0.020(2) 0.016(2) 0.010(2) 0.015(3)
C411 0.059(3) 0.045(3) 0.030(3) 0.000(2) 0.019(2) 0.007(3)
C412 0.044(3) 0.034(3) 0.030(2) 0.003(2) 0.012(2) 0.006(2)
C413 0.0258(18) 0.028(2) 0.0162(17) 0.0061(15) 0.0060(15) 0.0069(15)
C414 0.0238(18) 0.033(2) 0.0278(18) 0.0124(16) 0.0015(15) 0.0063(15)
C415 0.0214(18) 0.040(2) 0.040(2) 0.0125(19) -0.0002(16) -0.0027(17)
C416 0.038(2) 0.027(2) 0.030(2) 0.0044(16) 0.0045(17) -0.0044(17)
C417 0.047(2) 0.023(2) 0.036(2) 0.0081(17) 0.0155(19) 0.0115(17)
C418 0.0284(18) 0.0274(19) 0.0268(18) 0.0077(15) 0.0101(15) 0.0101(15)
O51 0.0483(18) 0.0317(16) 0.0427(17) 0.0044(13) 0.0152(14) 0.0143(14)
C51 0.055(3) 0.035(3) 0.052(3) 0.004(2) 0.010(2) 0.018(2)
O61 0.066(2) 0.060(2) 0.078(3) 0.030(2) 0.040(2) 0.025(2)
C61 0.066(4) 0.141(8) 0.185(9) 0.127(8) 0.065(5) 0.054(5)
O71 0.047(2) 0.066(3) 0.086(3) 0.000(2) 0.023(2) 0.0135(19)
C71 0.062(4) 0.081(5) 0.094(5) 0.000(4) 0.026(4) 0.020(4)

loop_
_atom_type_symbol
_atom_type_description
_atom_type_scat_dispersion_real
_atom_type_scat_dispersion_imag
_atom_type_scat_source
C C 0.0033 0.0016 'International Tables Vol C Tables 4.2.6.8 and 6.1.1.4'
H H 0.0000 0.0000 'International Tables Vol C Tables 4.2.6.8 and 6.1.1.4'
Au Au -2.0133 8.8022 'International Tables Vol C Tables 4.2.6.8 and 6.1.1.4'
N N 0.0061 0.0033 'International Tables Vol C Tables 4.2.6.8 and 6.1.1.4'
O O 0.0106 0.0060 'International Tables Vol C Tables 4.2.6.8 and 6.1.1.4'
P P 0.1023 0.0942 'International Tables Vol C Tables 4.2.6.8 and 6.1.1.4'

loop_
_geom_angle_atom_site_label_1
_geom_angle_atom_site_label_2
_geom_angle_atom_site_label_3
_geom_angle
C11 Au1 P1 175.39(12)
C21 Au2 P2 177.64(13)
C31 P1 C313 102.38(17)
C31 P1 C37 106.83(17)
C313 P1 C37 104.88(17)
C31 P1 Au1 113.12(12)
C313 P1 Au1 117.16(13)
C37 P1 Au1 111.49(13)
C413 P2 C41 106.97(17)
C413 P2 C47 106.37(18)
C41 P2 C47 103.18(16)
C413 P2 Au2 112.96(13)
C41 P2 Au2 112.00(12)
C47 P2 Au2 114.59(13)
C17 O11 C19 107.1(3)
C113 O12 C115 106.4(4)
C27 O21 C29 106.1(3)
C213 O22 C215 105.7(3)
C17 N11 C18 109.5(4)
C113 N12 C114 106.8(4)
C27 N21 C28 107.1(4)
C213 N22 C214 106.8(4)
C12 C11 C16 116.0(4)
C12 C11 Au1 121.1(3)
C16 C11 Au1 122.9(3)
C13 C12 C11 122.0(4)
C13 C12 C17 117.6(4)
C11 C12 C17 120.4(4)
C14 C13 C12 121.0(4)
C14 C13 H13 119.5
C12 C13 H13 119.5
C15 C14 C13 118.8(4)
C15 C14 H14 120.6
C13 C14 H14 120.6
C14 C15 C16 120.9(4)
C14 C15 H15 119.6
C16 C15 H15 119.6
C11 C16 C15 121.4(4)
C11 C16 C113 122.4(4)
C15 C16 C113 116.1(4)
N11 C17 O11 115.7(4)
N11 C17 C12 129.1(4)
O11 C17 C12 115.2(4)
N11 C18 C19 102.9(4)
N11 C18 C110 111.9(4)
C19 C18 C110 119.1(4)
N11 C18 H18 107.5
C19 C18 H18 107.5
C110 C18 H18 107.5
O11 C19 C18 104.6(3)
O11 C19 H19A 110.8
C18 C19 H19A 110.8
O11 C19 H19B 110.8
C18 C19 H19B 110.8
H19A C19 H19B 108.9
C22 C21 C26 115.2(4)
C22 C21 Au2 122.0(3)
C26 C21 Au2 122.5(3)
C23 C22 C21 123.2(4)
C23 C22 C27 116.8(4)
C21 C22 C27 119.9(4)
C24 C23 C22 119.5(4)
C24 C23 H23 120.3
C22 C23 H23 120.3
C23 C24 C25 120.1(4)
C23 C24 H24 120.0
C25 C24 H24 120.0
C24 C25 C26 119.9(4)
C24 C25 H25 120.0
C26 C25 H25 120.0
C25 C26 C21 122.0(4)
C25 C26 C213 117.1(4)
C21 C26 C213 120.8(4)
N21 C27 O21 117.8(4)
N21 C27 C22 124.1(4)
O21 C27 C22 118.1(4)
N21 C28 C210 112.4(4)
N21 C28 C29 103.9(3)
C210 C28 C29 112.8(4)
N21 C28 H28 109.2
C210 C28 H28 109.2
C29 C28 H28 109.2
O21 C29 C28 104.9(4)
O21 C29 H29A 110.8
C28 C29 H29A 110.8
O21 C29 H29B 110.8
C28 C29 H29B 110.8
H29A C29 H29B 108.8
C36 C31 C32 119.2(3)
C36 C31 P1 118.3(3)
C32 C31 P1 122.3(3)
C33 C32 C31 119.5(3)
C33 C32 H32 120.2
C31 C32 H32 120.2
C32 C33 C34 121.9(3)
C32 C33 H33 119.1
C34 C33 H33 119.1
C33 C34 C35 118.1(3)
C33 C34 C44 119.4(3)
C35 C34 C44 122.4(3)
C36 C35 C34 120.6(3)
C36 C35 H35 119.7
C34 C35 H35 119.7
C35 C36 C31 120.7(3)
C35 C36 H36 119.7
C31 C36 H36 119.7
C312 C37 C38 118.6(4)
C312 C37 P1 121.6(3)
C38 C37 P1 119.4(3)
C39 C38 C37 120.1(4)
C39 C38 H38 119.9
C37 C38 H38 119.9
C310 C39 C38 120.0(4)
C310 C39 H39 120.0
C38 C39 H39 120.0
C42 C41 C46 117.7(3)
C42 C41 P2 120.2(3)
C46 C41 P2 121.4(3)
C41 C42 C43 121.0(3)
C41 C42 H42 119.5
C43 C42 H42 119.5
C42 C43 C44 121.5(3)
C42 C43 H43 119.2
C44 C43 H43 119.2
C45 C44 C43 117.1(3)
C45 C44 C34 122.4(3)
C43 C44 C34 120.4(3)
C44 C45 C46 122.0(4)
C44 C45 H45 119.0
C46 C45 H45 119.0
C41 C46 C45 120.6(4)
C41 C46 H46 119.7
C45 C46 H46 119.7
C48 C47 C412 118.8(4)
C48 C47 P2 118.7(3)
C412 C47 P2 122.4(3)
C47 C48 C49 120.6(4)
C47 C48 H48 119.7
C49 C48 H48 119.7
C410 C49 C48 120.4(5)
C410 C49 H49 119.8
C48 C49 H49 119.8
C111 C110 C112 110.7(5)
C111 C110 C18 110.8(4)
C112 C110 C18 111.1(4)
C111 C110 H110 108.1
C112 C110 H110 108.1
C18 C110 H110 108.1
C110 C111 H11A 109.5
C110 C111 H11B 109.5
H11A C111 H11B 109.5
C110 C111 H11C 109.5
H11A C111 H11C 109.5
H11B C111 H11C 109.5
C110 C112 H11D 109.5
C110 C112 H11E 109.5
H11D C112 H11E 109.5
C110 C112 H11F 109.5
H11D C112 H11F 109.5
H11E C112 H11F 109.5
N12 C113 O12 118.0(4)
N12 C113 C16 127.9(4)
O12 C113 C16 114.0(4)
N12 C114 C115 104.2(3)
N12 C114 C116 111.2(3)
C115 C114 C116 113.0(4)
N12 C114 H114 109.4
C115 C114 H114 109.4
C116 C114 H114 109.4
O12 C115 C114 104.6(3)
O12 C115 H11G 110.8
C114 C115 H11G 110.8
O12 C115 H11H 110.8
C114 C115 H11H 110.8
H11G C115 H11H 108.9
C117 C116 C118 108.8(4)
C117 C116 C114 110.6(4)
C118 C116 C114 110.8(4)
C117 C116 H116 108.9
C118 C116 H116 108.9
C114 C116 H116 108.9
C116 C117 H11I 109.5
C116 C117 H11J 109.5
H11I C117 H11J 109.5
C116 C117 H11K 109.5
H11I C117 H11K 109.5
H11J C117 H11K 109.5
C116 C118 H11L 109.5
C116 C118 H11M 109.5
H11L C118 H11M 109.5
C116 C118 H11N 109.5
H11L C118 H11N 109.5
H11M C118 H11N 109.5
C211 C210 C28 111.4(4)
C211 C210 C212 109.0(5)
C28 C210 C212 108.5(4)
C211 C210 H210 109.3
C28 C210 H210 109.3
C212 C210 H210 109.3
C210 C211 H21A 109.5
C210 C211 H21B 109.5
H21A C211 H21B 109.5
C210 C211 H21C 109.5
H21A C211 H21C 109.5
H21B C211 H21C 109.5
C210 C212 H21D 109.5
C210 C212 H21E 109.5
H21D C212 H21E 109.5
C210 C212 H21F 109.5
H21D C212 H21F 109.5
H21E C212 H21F 109.5
N22 C213 O22 117.7(4)
N22 C213 C26 126.7(4)
O22 C213 C26 115.5(4)
N22 C214 C216 112.2(3)
N22 C214 C215 103.5(3)
C216 C214 C215 116.8(3)
N22 C214 H214 108.0
C216 C214 H214 108.0
C215 C214 H214 108.0
O22 C215 C214 105.1(3)
O22 C215 H21G 110.7
C214 C215 H21G 110.7
O22 C215 H21H 110.7
C214 C215 H21H 110.7
H21G C215 H21H 108.8
C217 C216 C214 112.8(3)
C217 C216 C218 111.4(4)
C214 C216 C218 110.2(3)
C217 C216 H216 107.4
C214 C216 H216 107.4
C218 C216 H216 107.4
C216 C217 H21I 109.5
C216 C217 H21J 109.5
H21I C217 H21J 109.5
C216 C217 H21K 109.5
H21I C217 H21K 109.5
H21J C217 H21K 109.5
C216 C218 H21L 109.5
C216 C218 H21M 109.5
H21L C218 H21M 109.5
C216 C218 H21N 109.5
H21L C218 H21N 109.5
H21M C218 H21N 109.5
C311 C310 C39 121.1(5)
C311 C310 H310 119.4
C39 C310 H310 119.4
C310 C311 C312 120.5(5)
C310 C311 H311 119.7
C312 C311 H311 119.7
C37 C312 C311 119.6(5)
C37 C312 H312 120.2
C311 C312 H312 120.2
C318 C313 C314 119.3(4)
C318 C313 P1 119.9(3)
C314 C313 P1 120.8(3)
C315 C314 C313 120.1(4)
C315 C314 H314 120.0
C313 C314 H314 120.0
C316 C315 C314 120.8(5)
C316 C315 H315 119.6
C314 C315 H315 119.6
C315 C316 C317 120.6(4)
C315 C316 H316 119.7
C317 C316 H316 119.7
C316 C317 C318 119.8(5)
C316 C317 H317 120.1
C318 C317 H317 120.1
C313 C318 C317 119.5(5)
C313 C318 H318 120.2
C317 C318 H318 120.2
C49 C410 C411 119.3(5)
C49 C410 H410 120.3
C411 C410 H410 120.3
C412 C411 C410 120.5(6)
C412 C411 H411 119.8
C410 C411 H411 119.8
C411 C412 C47 120.4(5)
C411 C412 H412 119.8
C47 C412 H412 119.8
C418 C413 C414 119.2(4)
C418 C413 P2 123.5(3)
C414 C413 P2 117.3(3)
C415 C414 C413 119.7(4)
C415 C414 H414 120.2
C413 C414 H414 120.2
C416 C415 C414 121.1(4)
C416 C415 H415 119.4
C414 C415 H415 119.4
C415 C416 C417 119.4(4)
C415 C416 H416 120.3
C417 C416 H416 120.3
C418 C417 C416 120.1(4)
C418 C417 H417 120.0
C416 C417 H417 120.0
C417 C418 C413 120.4(4)
C417 C418 H418 119.8
C413 C418 H418 119.8
C51 O51 H51 109.5
O51 C51 H51A 109.5
O51 C51 H51B 109.5
H51A C51 H51B 109.5
O51 C51 H51C 109.5
H51A C51 H51C 109.5
H51B C51 H51C 109.5
C61 O61 H61 109.5
O61 C61 H61A 109.5
O61 C61 H61B 109.5
H61A C61 H61B 109.5
O61 C61 H61C 109.5
H61A C61 H61C 109.5
H61B C61 H61C 109.5
C71 O71 H71 109.5
O71 C71 H71A 109.5
O71 C71 H71B 109.5
H71A C71 H71B 109.5
O71 C71 H71C 109.5
H71A C71 H71C 109.5
H71B C71 H71C 109.5

loop_
_geom_bond_atom_site_label_1
_geom_bond_atom_site_label_2
_geom_bond_distance
Au1 C11 2.062(4)
Au1 P1 2.2663(10)
Au2 C21 2.049(4)
Au2 P2 2.2803(10)
P1 C31 1.812(4)
P1 C313 1.816(4)
P1 C37 1.826(4)
P2 C413 1.816(4)
P2 C41 1.819(3)
P2 C47 1.822(4)
O11 C17 1.363(5)
O11 C19 1.425(5)
O12 C113 1.363(6)
O12 C115 1.442(6)
O21 C27 1.355(5)
O21 C29 1.444(5)
O22 C213 1.360(5)
O22 C215 1.429(6)
N11 C17 1.245(6)
N11 C18 1.467(6)
N12 C113 1.260(6)
N12 C114 1.495(5)
N21 C27 1.289(6)
N21 C28 1.473(6)
N22 C213 1.282(6)
N22 C214 1.477(5)
C11 C12 1.406(6)
C11 C16 1.411(6)
C12 C13 1.398(6)
C12 C17 1.480(6)
C13 C14 1.384(7)
C13 H13 0.9500
C14 C15 1.374(7)
C14 H14 0.9500
C15 C16 1.414(6)
C15 H15 0.9500
C16 C113 1.478(7)
C18 C19 1.518(7)
C18 C110 1.521(5)
C18 H18 1.0000
C19 H19A 0.9900
C19 H19B 0.9900
C21 C22 1.407(6)
C21 C26 1.411(6)
C22 C23 1.401(6)
C22 C27 1.477(6)
C23 C24 1.378(7)
C23 H23 0.9500
C24 C25 1.384(7)
C24 H24 0.9500
C25 C26 1.410(6)
C25 H25 0.9500
C26 C213 1.469(6)
C28 C210 1.534(5)
C28 C29 1.537(6)
C28 H28 1.0000
C29 H29A 0.9900
C29 H29B 0.9900
C31 C36 1.396(5)
C31 C32 1.398(5)
C32 C33 1.391(6)
C32 H32 0.9500
C33 C34 1.392(5)
C33 H33 0.9500
C34 C35 1.401(5)
C34 C44 1.490(5)
C35 C36 1.391(5)
C35 H35 0.9500
C36 H36 0.9500
C37 C312 1.389(6)
C37 C38 1.398(6)
C38 C39 1.393(6)
C38 H38 0.9500
C39 C310 1.362(8)
C39 H39 0.9500
C41 C42 1.378(5)
C41 C46 1.385(5)
C42 C43 1.383(5)
C42 H42 0.9500
C43 C44 1.384(5)
C43 H43 0.9500
C44 C45 1.369(5)
C45 C46 1.386(6)
C45 H45 0.9500
C46 H46 0.9500
C47 C48 1.385(6)
C47 C412 1.394(6)
C48 C49 1.395(6)
C48 H48 0.9500
C49 C410 1.356(8)
C49 H49 0.9500
C110 C111 1.508(6)
C110 C112 1.519(5)
C110 H110 1.0000
C111 H11A 0.9800
C111 H11B 0.9800
C111 H11C 0.9800
C112 H11D 0.9800
C112 H11E 0.9800
C112 H11F 0.9800
C114 C115 1.519(6)
C114 C116 1.529(5)
C114 H114 1.0000
C115 H11G 0.9900
C115 H11H 0.9900
C116 C117 1.504(6)
C116 C118 1.520(5)
C116 H116 1.0000
C117 H11I 0.9800
C117 H11J 0.9800
C117 H11K 0.9800
C118 H11L 0.9800
C118 H11M 0.9800
C118 H11N 0.9800
C210 C211 1.497(6)
C210 C212 1.536(6)
C210 H210 1.0000
C211 H21A 0.9800
C211 H21B 0.9800
C211 H21C 0.9800
C212 H21D 0.9800
C212 H21E 0.9800
C212 H21F 0.9800
C214 C216 1.518(5)
C214 C215 1.529(6)
C214 H214 1.0000
C215 H21G 0.9900
C215 H21H 0.9900
C216 C217 1.506(5)
C216 C218 1.522(5)
C216 H216 1.0000
C217 H21I 0.9800
C217 H21J 0.9800
C217 H21K 0.9800
C218 H21L 0.9800
C218 H21M 0.9800
C218 H21N 0.9800
C310 C311 1.343(8)
C310 H310 0.9500
C311 C312 1.409(7)
C311 H311 0.9500
C312 H312 0.9500
C313 C318 1.383(6)
C313 C314 1.401(6)
C314 C315 1.379(6)
C314 H314 0.9500
C315 C316 1.346(8)
C315 H315 0.9500
C316 C317 1.388(9)
C316 H316 0.9500
C317 C318 1.399(7)
C317 H317 0.9500
C318 H318 0.9500
C410 C411 1.410(9)
C410 H410 0.9500
C411 C412 1.364(7)
C411 H411 0.9500
C412 H412 0.9500
C413 C418 1.397(5)
C413 C414 1.399(5)
C414 C415 1.386(6)
C414 H414 0.9500
C415 C416 1.380(6)
C415 H415 0.9500
C416 C417 1.392(6)
C416 H416 0.9500
C417 C418 1.387(5)
C417 H417 0.9500
C418 H418 0.9500
O51 C51 1.412(5)
O51 H51 0.8400
C51 H51A 0.9800
C51 H51B 0.9800
C51 H51C 0.9800
O61 C61 1.385(7)
O61 H61 0.8400
C61 H61A 0.9800
C61 H61B 0.9800
C61 H61C 0.9800
O71 C71 1.434(8)
O71 H71 0.8400
C71 H71A 0.9800
C71 H71B 0.9800
C71 H71C 0.9800

loop_
_geom_torsion_atom_site_label_1
_geom_torsion_atom_site_label_2
_geom_torsion_atom_site_label_3
_geom_torsion_atom_site_label_4
_geom_torsion
C16 C11 C12 C13 0.3(5)
Au1 C11 C12 C13 178.5(3)
C16 C11 C12 C17 178.8(3)
Au1 C11 C12 C17 -3.0(5)
C11 C12 C13 C14 -1.6(6)
C17 C12 C13 C14 179.8(4)
C12 C13 C14 C15 1.1(7)
C13 C14 C15 C16 0.6(7)
C12 C11 C16 C15 1.5(6)
Au1 C11 C16 C15 -176.6(3)
C12 C11 C16 C113 -175.9(4)
Au1 C11 C16 C113 6.0(5)
C14 C15 C16 C11 -2.0(6)
C14 C15 C16 C113 175.5(4)
C18 N11 C17 O11 -2.4(7)
C18 N11 C17 C12 -179.2(4)
C19 O11 C17 N11 -1.2(6)
C19 O11 C17 C12 176.0(4)
C13 C12 C17 N11 174.9(5)
C11 C12 C17 N11 -3.7(7)
C13 C12 C17 O11 -1.9(5)
C11 C12 C17 O11 179.5(4)
C17 N11 C18 C19 4.7(6)
C17 N11 C18 C110 -124.3(5)
C17 O11 C19 C18 4.0(5)
N11 C18 C19 O11 -5.1(5)
C110 C18 C19 O11 119.2(4)
C26 C21 C22 C23 -0.4(6)
Au2 C21 C22 C23 -174.7(3)
C26 C21 C22 C27 177.6(3)
Au2 C21 C22 C27 3.3(5)
C21 C22 C23 C24 1.0(6)
C27 C22 C23 C24 -177.1(4)
C22 C23 C24 C25 -0.6(7)
C23 C24 C25 C26 -0.3(7)
C24 C25 C26 C21 0.9(6)
C24 C25 C26 C213 -178.1(4)
C22 C21 C26 C25 -0.5(6)
Au2 C21 C26 C25 173.8(3)
C22 C21 C26 C213 178.5(3)
Au2 C21 C26 C213 -7.3(5)
C28 N21 C27 O21 -0.9(5)
C28 N21 C27 C22 -179.6(4)
C29 O21 C27 N21 3.8(5)
C29 O21 C27 C22 -177.4(4)
C23 C22 C27 N21 51.5(6)
C21 C22 C27 N21 -126.7(5)
C23 C22 C27 O21 -127.2(4)
C21 C22 C27 O21 54.6(5)
C27 N21 C28 C210 -124.4(4)
C27 N21 C28 C29 -2.2(5)
C27 O21 C29 C28 -4.7(4)
N21 C28 C29 O21 4.2(4)
C210 C28 C29 O21 126.2(4)
C313 P1 C31 C36 -82.1(3)
C37 P1 C31 C36 167.9(3)
Au1 P1 C31 C36 44.9(3)
C313 P1 C31 C32 93.0(3)
C37 P1 C31 C32 -17.0(4)
Au1 P1 C31 C32 -140.0(3)
C36 C31 C32 C33 -1.3(6)
P1 C31 C32 C33 -176.4(3)
C31 C32 C33 C34 -0.6(6)
C32 C33 C34 C35 2.2(6)
C32 C33 C34 C44 -179.4(4)
C33 C34 C35 C36 -1.9(6)
C44 C34 C35 C36 179.8(4)
C34 C35 C36 C31 0.0(6)
C32 C31 C36 C35 1.6(6)
P1 C31 C36 C35 176.9(3)
C31 P1 C37 C312 126.4(4)
C313 P1 C37 C312 18.2(4)
Au1 P1 C37 C312 -109.6(4)
C31 P1 C37 C38 -60.7(3)
C313 P1 C37 C38 -168.8(3)
Au1 P1 C37 C38 63.4(3)
C312 C37 C38 C39 -1.5(6)
P1 C37 C38 C39 -174.7(3)
C37 C38 C39 C310 1.7(7)
C413 P2 C41 C42 54.9(4)
C47 P2 C41 C42 166.8(3)
Au2 P2 C41 C42 -69.4(4)
C413 P2 C41 C46 -135.4(4)
C47 P2 C41 C46 -23.4(4)
Au2 P2 C41 C46 100.3(4)
C46 C41 C42 C43 -1.9(7)
P2 C41 C42 C43 168.2(4)
C41 C42 C43 C44 -0.5(8)
C42 C43 C44 C45 2.7(7)
C42 C43 C44 C34 -174.3(4)
C33 C34 C44 C45 -147.5(4)
C35 C34 C44 C45 30.8(6)
C33 C34 C44 C43 29.3(6)
C35 C34 C44 C43 -152.4(4)
C43 C44 C45 C46 -2.5(7)
C34 C44 C45 C46 174.4(5)
C42 C41 C46 C45 2.0(7)
P2 C41 C46 C45 -168.0(4)
C44 C45 C46 C41 0.2(8)
C413 P2 C47 C48 -153.6(3)
C41 P2 C47 C48 94.0(3)
Au2 P2 C47 C48 -28.0(4)
C413 P2 C47 C412 30.0(4)
C41 P2 C47 C412 -82.4(4)
Au2 P2 C47 C412 155.6(4)
C412 C47 C48 C49 0.7(7)
P2 C47 C48 C49 -175.8(4)
C47 C48 C49 C410 -0.1(7)
N11 C18 C110 C111 66.1(6)
C19 C18 C110 C111 -53.7(6)
N11 C18 C110 C112 -170.5(5)
C19 C18 C110 C112 69.7(6)
C114 N12 C113 O12 1.0(5)
C114 N12 C113 C16 177.2(4)
C115 O12 C113 N12 -1.7(6)
C115 O12 C113 C16 -178.5(4)
C11 C16 C113 N12 35.6(7)
C15 C16 C113 N12 -141.9(5)
C11 C16 C113 O12 -148.0(4)
C15 C16 C113 O12 34.5(5)
C113 N12 C114 C115 0.1(5)
C113 N12 C114 C116 -121.9(4)
C113 O12 C115 C114 1.6(5)
N12 C114 C115 O12 -1.1(4)
C116 C114 C115 O12 119.8(4)
N12 C114 C116 C117 -58.1(6)
C115 C114 C116 C117 -174.9(5)
N12 C114 C116 C118 -178.9(4)
C115 C114 C116 C118 64.4(6)
N21 C28 C210 C211 -73.7(6)
C29 C28 C210 C211 169.2(5)
N21 C28 C210 C212 46.2(6)
C29 C28 C210 C212 -70.8(6)
C214 N22 C213 O22 -1.3(5)
C214 N22 C213 C26 -176.6(4)
C215 O22 C213 N22 8.4(5)
C215 O22 C213 C26 -175.7(3)
C25 C26 C213 N22 154.6(4)
C21 C26 C213 N22 -24.4(6)
C25 C26 C213 O22 -20.8(5)
C21 C26 C213 O22 160.2(3)
C213 N22 C214 C216 -132.6(4)
C213 N22 C214 C215 -5.9(4)
C213 O22 C215 C214 -11.2(4)
N22 C214 C215 O22 10.5(4)
C216 C214 C215 O22 134.3(3)
N22 C214 C216 C217 54.1(5)
C215 C214 C216 C217 -65.1(5)
N22 C214 C216 C218 179.3(4)
C215 C214 C216 C218 60.1(5)
C38 C39 C310 C311 -0.6(8)
C39 C310 C311 C312 -0.6(9)
C38 C37 C312 C311 0.3(7)
P1 C37 C312 C311 173.3(4)
C310 C311 C312 C37 0.8(9)
C31 P1 C313 C318 142.6(3)
C37 P1 C313 C318 -106.0(3)
Au1 P1 C313 C318 18.3(4)
C31 P1 C313 C314 -36.7(4)
C37 P1 C313 C314 74.7(4)
Au1 P1 C313 C314 -161.1(3)
C318 C313 C314 C315 0.7(6)
P1 C313 C314 C315 -179.9(3)
C313 C314 C315 C316 -1.0(7)
C314 C315 C316 C317 -0.1(8)
C315 C316 C317 C318 1.5(8)
C314 C313 C318 C317 0.7(6)
P1 C313 C318 C317 -178.7(4)
C316 C317 C318 C313 -1.8(7)
C48 C49 C410 C411 -1.0(8)
C49 C410 C411 C412 1.5(9)
C410 C411 C412 C47 -0.8(9)
C48 C47 C412 C411 -0.2(8)
P2 C47 C412 C411 176.1(5)
C41 P2 C413 C418 34.6(4)
C47 P2 C413 C418 -75.2(3)
Au2 P2 C413 C418 158.3(3)
C41 P2 C413 C414 -147.6(3)
C47 P2 C413 C414 102.6(3)
Au2 P2 C413 C414 -23.9(3)
C418 C413 C414 C415 2.4(6)
P2 C413 C414 C415 -175.5(3)
C413 C414 C415 C416 -0.5(6)
C414 C415 C416 C417 -2.3(6)
C415 C416 C417 C418 3.3(6)
C416 C417 C418 C413 -1.4(6)
C414 C413 C418 C417 -1.4(6)
P2 C413 C418 C417 176.3(3)
